data_1549448
loop_
_publ_author_name
'Acu\~na-Cueva, Esther R.'
'Faure, Ren\'e'
'Jim\'enez-Pulido, Sonia B.'
'Moreno-Carretero, Miguel N.'
'Pe\~na-Ruiz, Tom\'as'

_publ_section_title
;
 Study of the chelating capacity of nucleobase analogs with biological
 interest: XRD structural study and ab initio molecular orbital
 calculations on 1-methyl and 1,6,7-trimethyllumazine
;
_journal_issue 1-3
_journal_name_full 'Journal of Molecular Structure'
_journal_page_first 65
_journal_paper_doi 10.1016/j.molstruc.2004.03.022
_journal_volume 697
_journal_year 2004
_chemical_formula_sum 'C7 H6 N4 O2'
_chemical_formula_weight 178.16
_chemical_name_systematic
; 
 ? 
;
_space_group_IT_number 14
_symmetry_cell_setting monoclinic
_symmetry_space_group_name_Hall '-P 2ybc'
_symmetry_space_group_name_H-M 'P 1 21/c 1'
_atom_sites_solution_hydrogens geom
_atom_sites_solution_primary direct
_atom_sites_solution_secondary difmap
_audit_creation_method SHELXL
_cell_angle_alpha 90.00
_cell_angle_beta 93.407(2)
_cell_angle_gamma 90.00
_cell_formula_units_Z 4
_cell_length_a 4.8200(2)
_cell_length_b 9.7820(5)
_cell_length_c 15.3230(9)
_cell_measurement_reflns_used 3755
_cell_measurement_temperature 173(2)
_cell_measurement_theta_max 29.575
_cell_measurement_theta_min 0.998
_cell_volume 721.19(6)
_computing_cell_refinement KappaCCD
_computing_data_collection KappaCCD
_computing_data_reduction 'Denzo and Scalepak (Otwinowski & Minor, 1997)''
_computing_structure_refinement 'SHELXTL v 5.03'
_computing_structure_solution 'SHELXTL v 5.03'
_diffrn_ambient_temperature 173(2)
_diffrn_measured_fraction_theta_full 0.960
_diffrn_measured_fraction_theta_max 0.960
_diffrn_measurement_device_type KappaCCD
_diffrn_radiation_monochromator graphite
_diffrn_radiation_source 'fine-focus sealed tube'
_diffrn_radiation_type MoK\a
_diffrn_radiation_wavelength 0.71070
_diffrn_reflns_av_R_equivalents 0.1029
_diffrn_reflns_av_sigmaI/netI 0.0958
_diffrn_reflns_limit_h_max 6
_diffrn_reflns_limit_h_min 0
_diffrn_reflns_limit_k_max 13
_diffrn_reflns_limit_k_min -13
_diffrn_reflns_limit_l_max 19
_diffrn_reflns_limit_l_min -19
_diffrn_reflns_number 6431
_diffrn_reflns_theta_full 29.60
_diffrn_reflns_theta_max 29.60
_diffrn_reflns_theta_min 2.66
_exptl_absorpt_coefficient_mu 0.126
_exptl_absorpt_correction_T_max 0.9937
_exptl_absorpt_correction_T_min 0.9057
_exptl_absorpt_correction_type 'Multiscan sortav Blessing (1995)'
_exptl_crystal_colour colourless
_exptl_crystal_density_diffrn 1.641
_exptl_crystal_density_method 'not measured'
_exptl_crystal_description needle
_exptl_crystal_F_000 368
_exptl_crystal_size_max 0.80
_exptl_crystal_size_mid 0.10
_exptl_crystal_size_min 0.05
_refine_diff_density_max 0.348
_refine_diff_density_min -0.376
_refine_diff_density_rms 0.083
_refine_ls_extinction_method none
_refine_ls_goodness_of_fit_ref 1.054
_refine_ls_hydrogen_treatment mixed
_refine_ls_matrix_type full
_refine_ls_number_parameters 136
_refine_ls_number_reflns 1947
_refine_ls_number_restraints 0
_refine_ls_restrained_S_all 1.054
_refine_ls_R_factor_all 0.1250
_refine_ls_R_factor_gt 0.0756
_refine_ls_shift/su_max 0.001
_refine_ls_shift/su_mean 0.000
_refine_ls_structure_factor_coef Fsqd
_refine_ls_weighting_details 'calc w=1/[\s^2^(Fo^2^)+(0.0973P)^2^+0.3247P] where P=(Fo^2^+2Fc^2^)/3'
_refine_ls_weighting_scheme calc
_refine_ls_wR_factor_gt 0.1831
_refine_ls_wR_factor_ref 0.2070
_reflns_number_gt 1185
_reflns_number_total 1947
_reflns_threshold_expression >2sigma(I)
_cod_data_source_file mlm.cif
_cod_data_source_block shelxl
_cod_depositor_comments
;
The following automatic conversions were performed:

'_symmetry_cell_setting' value 'Monoclinic' changed to 'monoclinic'
according to the built-in table from CIF Core dictionary named
'cif_core.dic' version 2.4.1 from 2010-06-29.

Automatic conversion script
Id: cif_fix_values 5642 2017-10-24 12:04:52Z antanas 
;
_cod_original_sg_symbol_H-M ' P 21 / c'
_cod_database_code 1549448

loop_
_symmetry_equiv_pos_as_xyz
'x, y, z'
'-x, y+1/2, -z+1/2'
'-x, -y, -z'
'x, -y-1/2, z-1/2'

loop_
_atom_site_label
_atom_site_type_symbol
_atom_site_fract_x
_atom_site_fract_y
_atom_site_fract_z
_atom_site_U_iso_or_equiv
_atom_site_adp_type
_atom_site_occupancy
_atom_site_symmetry_multiplicity
_atom_site_calc_flag
_atom_site_refinement_flags
_atom_site_disorder_assembly
_atom_site_disorder_group
N1 N 0.4834(5) 0.2419(2) 0.98371(13) 0.0240(5) Uani 1 1 d . . .
C1 C 0.4540(7) 0.3288(3) 1.06085(19) 0.0350(7) Uani 1 1 d . . .
H1A H 0.290(8) 0.390(4) 1.052(2) 0.052 Uiso 1 1 d . . .
H1B H 0.624(8) 0.375(4) 1.072(2) 0.052 Uiso 1 1 d . . .
H1C H 0.422(8) 0.276(4) 1.111(3) 0.052 Uiso 1 1 d . . .
C2 C 0.6879(5) 0.1448(3) 0.98821(16) 0.0216(6) Uani 1 1 d . . .
O2 O 0.8482(4) 0.1314(2) 1.05320(11) 0.0289(5) Uani 1 1 d . . .
N3 N 0.7078(4) 0.0599(2) 0.91685(13) 0.0225(5) Uani 1 1 d . . .
H3 H 0.847(7) -0.003(3) 0.9229(19) 0.027 Uiso 1 1 d . . .
C4 C 0.5382(5) 0.0602(3) 0.84062(16) 0.0224(6) Uani 1 1 d . . .
O4 O 0.5697(4) -0.0228(2) 0.78290(12) 0.0325(5) Uani 1 1 d . . .
C4A C 0.3278(5) 0.1690(3) 0.83764(15) 0.0215(6) Uani 1 1 d . . .
N5 N 0.1599(4) 0.1815(2) 0.76486(13) 0.0250(5) Uani 1 1 d . . .
C6 C -0.0245(6) 0.2813(3) 0.76426(17) 0.0270(6) Uani 1 1 d . . .
H6 H -0.154(6) 0.292(3) 0.711(2) 0.032 Uiso 1 1 d . . .
C7 C -0.0440(6) 0.3697(3) 0.83489(17) 0.0277(6) Uani 1 1 d . . .
H7 H -0.193(6) 0.441(3) 0.832(2) 0.033 Uiso 1 1 d . . .
N8 N 0.1200(4) 0.3582(2) 0.90796(14) 0.0254(5) Uani 1 1 d . . .
C8A C 0.3083(5) 0.2571(3) 0.90876(15) 0.0207(5) Uani 1 1 d . . .

loop_
_atom_site_aniso_label
_atom_site_aniso_U_11
_atom_site_aniso_U_22
_atom_site_aniso_U_33
_atom_site_aniso_U_23
_atom_site_aniso_U_13
_atom_site_aniso_U_12
N1 0.0267(11) 0.0298(12) 0.0151(10) -0.0033(8) -0.0031(8) 0.0016(9)
C1 0.0420(17) 0.0393(16) 0.0225(14) -0.0076(12) -0.0085(12) 0.0032(15)
C2 0.0195(11) 0.0255(13) 0.0197(12) 0.0009(9) -0.0005(9) -0.0031(10)
O2 0.0255(9) 0.0399(11) 0.0200(9) 0.0015(8) -0.0086(7) 0.0025(8)
N3 0.0208(10) 0.0266(11) 0.0195(11) -0.0010(9) -0.0039(8) 0.0007(9)
C4 0.0205(11) 0.0274(13) 0.0189(12) -0.0005(10) -0.0031(9) -0.0072(10)
O4 0.0296(10) 0.0390(11) 0.0280(10) -0.0107(9) -0.0048(8) 0.0014(9)
C4A 0.0198(12) 0.0270(13) 0.0175(12) 0.0017(10) 0.0001(9) -0.0039(10)
N5 0.0242(11) 0.0330(12) 0.0169(11) 0.0024(9) -0.0054(8) -0.0039(10)
C6 0.0249(12) 0.0354(15) 0.0199(13) 0.0071(11) -0.0052(10) -0.0024(12)
C7 0.0271(13) 0.0309(14) 0.0242(13) 0.0045(11) -0.0044(11) 0.0021(12)
N8 0.0252(11) 0.0272(11) 0.0234(11) 0.0022(9) -0.0027(9) 0.0007(9)
C8A 0.0201(11) 0.0260(12) 0.0159(12) 0.0030(9) -0.0008(9) -0.0020(10)

loop_
_atom_type_symbol
_atom_type_description
_atom_type_scat_dispersion_real
_atom_type_scat_dispersion_imag
_atom_type_scat_source
C C 0.0033 0.0016 'International Tables Vol C Tables 4.2.6.8 and 6.1.1.4'
H H 0.0000 0.0000 'International Tables Vol C Tables 4.2.6.8 and 6.1.1.4'
N N 0.0061 0.0033 'International Tables Vol C Tables 4.2.6.8 and 6.1.1.4'
O O 0.0106 0.0060 'International Tables Vol C Tables 4.2.6.8 and 6.1.1.4'

loop_
_geom_angle_atom_site_label_1
_geom_angle_atom_site_label_2
_geom_angle_atom_site_label_3
_geom_angle
_geom_angle_site_symmetry_1
_geom_angle_site_symmetry_3
C2 N1 C8A 121.0(2) . .
C2 N1 C1 117.7(2) . .
C8A N1 C1 121.3(2) . .
N1 C1 H1A 110(2) . .
N1 C1 H1B 107(2) . .
H1A C1 H1B 114(3) . .
N1 C1 H1C 111(2) . .
H1A C1 H1C 106(3) . .
H1B C1 H1C 108(3) . .
O2 C2 N1 122.1(2) . .
O2 C2 N3 120.4(2) . .
N1 C2 N3 117.5(2) . .
C2 N3 C4 126.9(2) . .
C2 N3 H3 114.4(19) . .
C4 N3 H3 118.7(19) . .
O4 C4 N3 121.2(2) . .
O4 C4 C4A 125.2(2) . .
N3 C4 C4A 113.6(2) . .
N5 C4A C8A 121.8(2) . .
N5 C4A C4 118.2(2) . .
C8A C4A C4 120.1(2) . .
C6 N5 C4A 116.4(2) . .
N5 C6 C7 122.0(2) . .
N5 C6 H6 118.0(18) . .
C7 C6 H6 119.9(18) . .
N8 C7 C6 122.3(2) . .
N8 C7 H7 118.8(18) . .
C6 C7 H7 118.7(18) . .
C7 N8 C8A 115.8(2) . .
N8 C8A N1 117.6(2) . .
N8 C8A C4A 121.6(2) . .
N1 C8A C4A 120.8(2) . .

loop_
_geom_bond_atom_site_label_1
_geom_bond_atom_site_label_2
_geom_bond_distance
_geom_bond_site_symmetry_2
N1 C2 1.367(3) .
N1 C8A 1.392(3) .
N1 C1 1.470(4) .
C1 H1A 0.99(4) .
C1 H1B 0.94(4) .
C1 H1C 0.95(4) .
C2 O2 1.231(3) .
C2 N3 1.381(3) .
N3 C4 1.385(3) .
N3 H3 0.91(3) .
C4 O4 1.217(3) .
C4 C4A 1.469(4) .
C4A N5 1.344(3) .
C4A C8A 1.397(4) .
N5 C6 1.320(4) .
C6 C7 1.393(4) .
C6 H6 1.00(3) .
C7 N8 1.336(3) .
C7 H7 1.00(3) .
N8 C8A 1.342(3) .

loop_
_geom_torsion_atom_site_label_1
_geom_torsion_atom_site_label_2
_geom_torsion_atom_site_label_3
_geom_torsion_atom_site_label_4
_geom_torsion
_geom_torsion_site_symmetry_1
_geom_torsion_site_symmetry_2
_geom_torsion_site_symmetry_3
_geom_torsion_site_symmetry_4
C8A N1 C2 O2 178.6(2) . . . .
C1 N1 C2 O2 -1.8(4) . . . .
C8A N1 C2 N3 -2.1(4) . . . .
C1 N1 C2 N3 177.5(2) . . . .
O2 C2 N3 C4 178.0(2) . . . .
N1 C2 N3 C4 -1.3(4) . . . .
C2 N3 C4 O4 -177.5(2) . . . .
C2 N3 C4 C4A 3.1(3) . . . .
O4 C4 C4A N5 -1.9(4) . . . .
N3 C4 C4A N5 177.4(2) . . . .
O4 C4 C4A C8A 178.9(2) . . . .
N3 C4 C4A C8A -1.9(3) . . . .
C8A C4A N5 C6 -0.1(4) . . . .
C4 C4A N5 C6 -179.3(2) . . . .
C4A N5 C6 C7 0.3(4) . . . .
N5 C6 C7 N8 -0.8(4) . . . .
C6 C7 N8 C8A 0.9(4) . . . .
C7 N8 C8A N1 179.9(2) . . . .
C7 N8 C8A C4A -0.6(4) . . . .
C2 N1 C8A N8 -177.3(2) . . . .
C1 N1 C8A N8 3.0(4) . . . .
C2 N1 C8A C4A 3.2(4) . . . .
C1 N1 C8A C4A -176.4(3) . . . .
N5 C4A C8A N8 0.2(4) . . . .
C4 C4A C8A N8 179.5(2) . . . .
N5 C4A C8A N1 179.6(2) . . . .
C4 C4A C8A N1 -1.1(4) . . . .
